data_5900000
_journal_name_full Strukturbericht
_journal_page_first 613
_journal_volume 1
_chemical_formula_sum 'C H4'
_chemical_name_systematic Methane
_symmetry_Int_Tables_number 225
_symmetry_space_group_name_H-M 'F m -3 m'
_cell_angle_alpha 90
_cell_angle_beta 90
_cell_angle_gamma 90
_cell_formula_units_Z 4
_cell_length_a 5.89
_cell_length_b 5.89
_cell_length_c 5.89
_diffrn_ambient_temperature 93
_cod_data_source_file 001_methan.cif
_cod_data_source_block methane
_cod_depositor_comments
;
 Added the _citation_author_ordinal data item to the CITATION_AUTHOR loop
 and updated the _citation_author_name data item value.

 Antanas Vaitkus,
 2021-05-03
;
_cod_database_code 5900000

loop_
_atom_site_label
_atom_site_type_symbol
_atom_site_symmetry_multiplicity
_atom_site_Wyckoff_symbol
_atom_site_fract_x
_atom_site_fract_y
_atom_site_fract_z
_atom_site_attached_hydrogens
C C 4 a 0 0 0 4

loop_
_citation_author_citation_id
_citation_author_ordinal
_citation_author_name
1 1 'Kitajgorodskij, A. I.'

loop_
_citation_id
_citation_coordinate_linkage
_citation_title
_citation_book_title
_citation_country
_citation_page_first
_citation_page_last
_citation_year
_citation_book_publisher
_cod_citation_special_details
1 yes ? 'Organicheskaja Kristallokhimija' USSR ? ? 1955 'Izdatel'stvo Akademii Nauk SSSR'
;

Coordinates are presented as published in this book, Kitajgorodskij's
"Organicheskaja Kristallokhimija", keyed in manually.

Saulius Gra\<zulis
;
